data_1572181
loop_
_publ_author_name
'Delano, 4th, Francis'
'Benner, Florian'
'Jang, Seoyun'
'Greer, Samuel M.'
'Demir, Selvan'

_publ_section_title
;
 Construction of intermolecular &#x3c3;-hole interactions in rare earth
 metallocene complexes using a 2,3,4,5-tetraiodopyrrolyl anion.
;
_journal_issue 33
_journal_name_full 'Chemical science'
_journal_page_first 13389
_journal_page_last 13404
_journal_paper_doi 10.1039/d4sc03786c
_journal_volume 15
_journal_year 2024
_chemical_formula_moiety 'C24 H30 Dy I4 N, C H2 Cl2'
_chemical_formula_sum 'C25 H32 Cl2 Dy I4 N'
_chemical_formula_weight 1087.51
_space_group_crystal_system monoclinic
_space_group_IT_number 14
_space_group_name_Hall '-P 2ybc'
_space_group_name_H-M_alt 'P 1 21/c 1'
_atom_sites_solution_hydrogens geom
_atom_sites_solution_primary dual
_audit_creation_date 2023-07-10
_audit_creation_method
;
Olex2 1.5
(compiled 2023.03.06 svn.rbb2c1857 for OlexSys, GUI svn.r6748)
;
_audit_update_record
;
2024-04-22 deposited with the CCDC.	2024-07-25 downloaded from the CCDC.
;
_cell_angle_alpha 90
_cell_angle_beta 102.072(3)
_cell_angle_gamma 90
_cell_formula_units_Z 4
_cell_length_a 10.3931(3)
_cell_length_b 14.3920(4)
_cell_length_c 21.4414(6)
_cell_measurement_reflns_used 17118
_cell_measurement_temperature 250.0(1)
_cell_measurement_theta_max 30.3220
_cell_measurement_theta_min 2.8490
_cell_volume 3136.23(16)
_computing_cell_refinement 'CrysAlisPro 1.171.42.93a (Rigaku OD, 2023)'
_computing_data_collection 'CrysAlisPro 1.171.42.93a (Rigaku OD, 2023)'
_computing_data_reduction 'CrysAlisPro 1.171.42.93a (Rigaku OD, 2023)'
_computing_molecular_graphics 'Olex2 1.5 (Dolomanov et al., 2009)'
_computing_publication_material 'Olex2 1.5 (Dolomanov et al., 2009)'
_computing_structure_refinement 'SHELXL 2018/3 (Sheldrick, 2015)'
_computing_structure_solution 'SHELXT  (Sheldrick, 2015)'
_diffrn_ambient_temperature 250.0(1)
_diffrn_detector 'Hybrid Pixel Array Detector'
_diffrn_detector_area_resol_mean 10.0000
_diffrn_detector_type HyPix
_diffrn_measured_fraction_theta_full 0.997
_diffrn_measured_fraction_theta_max 0.839
_diffrn_measurement_details
;
List of Runs (angles in degrees, time in seconds):

  # Type    Start    End  Width  t~exp~   \w     \q     \k     \f   Frames
#--------------------------------------------------------------------------
  1  \w      4.00  29.00   0.50    1.50    --    6.58 -78.00 129.00   50
  2  \w    -39.00 -12.00   0.50    1.50    --   -7.98 -78.00 129.00   54
  3  \w    -28.00  19.00   0.50    1.50    --   -7.98  78.00-104.00   94
  4  \w      0.00  35.00   0.50    1.50    --    6.58 -99.00 120.00   70
  5  \w      6.00  39.00   0.50    1.50    --    6.58 -99.00-120.00   66
  6  \w    -11.00  15.00   0.50    1.50    --    6.58 -77.00  60.00   52
  7  \w      2.00  38.00   0.50    1.50    --    6.58  57.00 -90.00   72
  8  \w    -31.00   7.00   0.50    1.50    --   -7.98 -57.00  30.00   76
  9  \w    -23.00  15.00   0.50    1.50    --   -7.98  77.00 -60.00   76
 10  \w    -28.00   7.00   0.50    1.50    --   -7.98 -57.00  60.00   70
 11  \w    -15.00  15.00   0.50    1.50    --   -7.98 -77.00 -30.00   60
;
_diffrn_measurement_device 'four-circle diffractometer'
_diffrn_measurement_device_type 'XtaLAB Synergy, Dualflex, HyPix'
_diffrn_measurement_method '\w scans'
_diffrn_orient_matrix_type 'CrysAlisPro convention (1999,Acta A55,543-557)'
_diffrn_orient_matrix_UB_11 0.0326765000
_diffrn_orient_matrix_UB_12 0.0431260000
_diffrn_orient_matrix_UB_13 0.0073713000
_diffrn_orient_matrix_UB_21 -0.0005972000
_diffrn_orient_matrix_UB_22 0.0070823000
_diffrn_orient_matrix_UB_23 -0.0327950000
_diffrn_orient_matrix_UB_31 -0.0616647000
_diffrn_orient_matrix_UB_32 0.0227878000
_diffrn_orient_matrix_UB_33 -0.0037621000
_diffrn_radiation_monochromator mirror
_diffrn_radiation_probe x-ray
_diffrn_radiation_type 'Mo K\a'
_diffrn_radiation_wavelength 0.71073
_diffrn_reflns_av_R_equivalents 0.0575
_diffrn_reflns_av_unetI/netI 0.0493
_diffrn_reflns_Laue_measured_fraction_full 0.997
_diffrn_reflns_Laue_measured_fraction_max 0.839
_diffrn_reflns_limit_h_max 14
_diffrn_reflns_limit_h_min -14
_diffrn_reflns_limit_k_max 21
_diffrn_reflns_limit_k_min -19
_diffrn_reflns_limit_l_max 31
_diffrn_reflns_limit_l_min -28
_diffrn_reflns_number 39250
_diffrn_reflns_point_group_measured_fraction_full 0.997
_diffrn_reflns_point_group_measured_fraction_max 0.839
_diffrn_reflns_theta_full 25.242
_diffrn_reflns_theta_max 31.753
_diffrn_reflns_theta_min 2.453
_diffrn_source 'micro-focus sealed X-ray tube'
_diffrn_source_type 'PhotonJet (Mo) X-ray Source'
_exptl_absorpt_coefficient_mu 6.505
_exptl_absorpt_correction_T_max 1.000
_exptl_absorpt_correction_T_min 0.240
_exptl_absorpt_correction_type gaussian
_exptl_absorpt_process_details
;
CrysAlisPro 1.171.42.93a (Rigaku Oxford Diffraction, 2023)
Numerical absorption correction based on gaussian integration over
a multifaceted crystal model
Empirical absorption correction using spherical harmonics,
implemented in SCALE3 ABSPACK scaling algorithm.
;
_exptl_crystal_colour green
_exptl_crystal_colour_primary green
_exptl_crystal_density_diffrn 2.303
_exptl_crystal_description plate
_exptl_crystal_F_000 2004
_exptl_crystal_size_max 0.353
_exptl_crystal_size_mid 0.275
_exptl_crystal_size_min 0.111
_refine_diff_density_max 0.958
_refine_diff_density_min -1.258
_refine_diff_density_rms 0.158
_refine_ls_extinction_method none
_refine_ls_goodness_of_fit_ref 1.039
_refine_ls_hydrogen_treatment constr
_refine_ls_matrix_type full
_refine_ls_number_parameters 317
_refine_ls_number_reflns 8957
_refine_ls_number_restraints 6
_refine_ls_restrained_S_all 1.039
_refine_ls_R_factor_all 0.0531
_refine_ls_R_factor_gt 0.0364
_refine_ls_shift/su_max 0.002
_refine_ls_shift/su_mean 0.000
_refine_ls_structure_factor_coef Fsqd
_refine_ls_weighting_details 'w=1/[\s^2^(Fo^2^)+(0.0364P)^2^] where P=(Fo^2^+2Fc^2^)/3'
_refine_ls_weighting_scheme calc
_refine_ls_wR_factor_gt 0.0795
_refine_ls_wR_factor_ref 0.0853
_reflns_Friedel_coverage 0.000
_reflns_number_gt 6810
_reflns_number_total 8957
_reflns_threshold_expression 'I > 2\s(I)'
_cod_data_source_file d4sc03786c2.cif
_cod_data_source_block Cpstar2DyTIP250K
_cod_depositor_comments 'Adding full bibliography for 1572175--1572199.cif.'
_cod_original_cell_volume 3136.21(14)
_cod_database_code 1572181
_shelx_shelxl_version_number 2018/3
_chemical_oxdiff_formula C25H32Cl2DyI4N
_shelx_space_group_comment
;
The symmetry employed for this shelxl refinement is uniquely defined
by the following loop, which should always be used as a source of
symmetry information in preference to the above space-group names.
They are only intended as comments.
;
_shelx_estimated_absorpt_t_max 0.532
_shelx_estimated_absorpt_t_min 0.207
_olex2_refinement_description
;
1. Fixed Uiso
 At 1.2 times of:
  All C(H,H,H,H) groups
 At 1.5 times of:
  All C(H,H,H) groups
2. Uiso/Uaniso restraints and constraints
Cl1B \\sim Cl1A: within 2A with sigma of 0.04 and sigma for terminal atoms of
0.08 within 2A
3. Others
 Fixed Sof: Cl1A(0.5) H26C(0.5) H26D(0.5) H26A(0.5) H26B(0.5) Cl1B(0.5)
4.a Secondary CH2 refined with riding coordinates:
 C26(H26C,H26D), C26(H26A,H26B)
4.b Idealised Me refined as rotating group:
 C21(H21A,H21B,H21C), C25(H25A,H25B,H25C), C15(H15A,H15B,H15C), C12(H12A,H12B,
 H12C), C11(H11A,H11B,H11C), C14(H14A,H14B,H14C), C22(H22A,H22B,H22C), C23(H23A,
 H23B,H23C), C13(H13A,H13B,H13C), C24(H24A,H24B,H24C)
;
_olex2_submission_special_instructions 'No special instructions were received'
_oxdiff_exptl_absorpt_empirical_details
;
Empirical correction (ABSPACK) includes:
- Absorption correction using spherical harmonics
- Frame scaling
- Detector area scaling
;
_oxdiff_exptl_absorpt_empirical_full_max 2.460
_oxdiff_exptl_absorpt_empirical_full_min 0.582

loop_
_space_group_symop_operation_xyz
'x, y, z'
'-x, y+1/2, -z+1/2'
'-x, -y, -z'
'x, -y-1/2, z-1/2'

loop_
_atom_site_label
_atom_site_type_symbol
_atom_site_fract_x
_atom_site_fract_y
_atom_site_fract_z
_atom_site_U_iso_or_equiv
_atom_site_adp_type
_atom_site_occupancy
_atom_site_site_symmetry_order
_atom_site_calc_flag
_atom_site_refinement_flags_posn
_atom_site_refinement_flags_adp
_atom_site_refinement_flags_occupancy
_atom_site_disorder_assembly
_atom_site_disorder_group
Dy1 Dy 0.80393(2) 0.71597(2) 0.33888(2) 0.02769(6) Uani 1 1 d . . . . .
I1 I 0.52387(3) 0.61736(2) 0.27979(2) 0.04087(8) Uani 1 1 d . . . . .
I4 I 0.82220(3) 0.93955(2) 0.20051(2) 0.04741(9) Uani 1 1 d . . . . .
I3 I 0.48644(3) 0.93838(2) 0.08217(2) 0.04789(9) Uani 1 1 d . . . . .
I2 I 0.29367(3) 0.72404(2) 0.12935(2) 0.06242(11) Uani 1 1 d . . . . .
Cl2 Cl 0.60867(19) 0.62688(13) 0.07892(9) 0.0830(5) Uani 1 1 d . . . . .
Cl1A Cl 0.6956(10) 0.4423(7) 0.0390(6) 0.136(4) Uani 0.5 1 d . U P A 1
N1 N 0.6779(3) 0.7742(2) 0.24092(16) 0.0317(7) Uani 1 1 d . . . . .
C5 C 0.6693(4) 0.8456(3) 0.1982(2) 0.0321(8) Uani 1 1 d . . . . .
C2 C 0.5600(4) 0.7297(3) 0.2243(2) 0.0324(9) Uani 1 1 d . . . . .
C10 C 0.9572(4) 0.6483(3) 0.2653(2) 0.0369(9) Uani 1 1 d . . . . .
C6 C 0.8874(4) 0.5713(3) 0.2815(2) 0.0391(10) Uani 1 1 d . . . . .
C8 C 1.0274(4) 0.6216(3) 0.3719(2) 0.0436(11) Uani 1 1 d . . . . .
C21 C 0.5214(5) 0.7369(4) 0.4242(3) 0.0597(15) Uani 1 1 d . . . . .
H21A H 0.457458 0.754972 0.386340 0.090 Uiso 1 1 calc R U . . .
H21B H 0.496453 0.763073 0.461612 0.090 Uiso 1 1 calc R U . . .
H21C H 0.524024 0.669708 0.427536 0.090 Uiso 1 1 calc R U . . .
C20 C 0.6806(5) 0.8523(3) 0.3850(2) 0.0406(10) Uani 1 1 d . . . . .
C19 C 0.8157(5) 0.8724(3) 0.4028(2) 0.0407(10) Uani 1 1 d . . . . .
C4 C 0.5492(4) 0.8448(3) 0.1556(2) 0.0348(9) Uani 1 1 d . . . . .
C9 C 1.0432(4) 0.6805(3) 0.3209(3) 0.0417(10) Uani 1 1 d . . . . .
C3 C 0.4783(4) 0.7700(3) 0.1732(2) 0.0345(9) Uani 1 1 d . . . . .
C16 C 0.6553(4) 0.7727(3) 0.4194(2) 0.0386(10) Uani 1 1 d . . . . .
C25 C 0.5785(6) 0.9115(4) 0.3425(3) 0.0662(17) Uani 1 1 d . . . . .
H25A H 0.621095 0.951105 0.316276 0.099 Uiso 1 1 calc R U . . .
H25B H 0.533688 0.949692 0.368573 0.099 Uiso 1 1 calc R U . . .
H25C H 0.515121 0.871723 0.315297 0.099 Uiso 1 1 calc R U . . .
C15 C 0.9534(6) 0.6812(4) 0.1984(3) 0.0655(16) Uani 1 1 d . . . . .
H15A H 0.863195 0.681332 0.174530 0.098 Uiso 1 1 calc R U . . .
H15B H 1.005644 0.639817 0.177921 0.098 Uiso 1 1 calc R U . . .
H15C H 0.989080 0.743598 0.199554 0.098 Uiso 1 1 calc R U . . .
C12 C 0.8880(7) 0.4760(4) 0.3844(4) 0.079(2) Uani 1 1 d . . . . .
H12A H 0.896798 0.494073 0.428695 0.118 Uiso 1 1 calc R U . . .
H12B H 0.943969 0.422858 0.381777 0.118 Uiso 1 1 calc R U . . .
H12C H 0.797164 0.459816 0.366647 0.118 Uiso 1 1 calc R U . . .
C11 C 0.8003(6) 0.5091(4) 0.2341(3) 0.0681(17) Uani 1 1 d . . . . .
H11A H 0.753291 0.466753 0.256548 0.102 Uiso 1 1 calc R U . . .
H11B H 0.853853 0.473864 0.210503 0.102 Uiso 1 1 calc R U . . .
H11C H 0.737736 0.546729 0.204756 0.102 Uiso 1 1 calc R U . . .
C14 C 1.1432(6) 0.7559(4) 0.3232(4) 0.077(2) Uani 1 1 d . . . . .
H14A H 1.099221 0.813478 0.307850 0.115 Uiso 1 1 calc R U . . .
H14B H 1.204091 0.738996 0.296406 0.115 Uiso 1 1 calc R U . . .
H14C H 1.191228 0.764141 0.366765 0.115 Uiso 1 1 calc R U . . .
C17 C 0.7756(4) 0.7429(3) 0.4576(2) 0.0376(9) Uani 1 1 d . . . . .
C18 C 0.8735(4) 0.8049(3) 0.4483(2) 0.0378(9) Uani 1 1 d . . . . .
C22 C 0.7895(6) 0.6653(4) 0.5068(3) 0.0611(14) Uani 1 1 d . . . . .
H22A H 0.714590 0.623831 0.496208 0.092 Uiso 1 1 calc R U . . .
H22B H 0.793156 0.691858 0.548735 0.092 Uiso 1 1 calc R U . . .
H22C H 0.869767 0.630825 0.506896 0.092 Uiso 1 1 calc R U . . .
C7 C 0.9287(5) 0.5559(3) 0.3473(3) 0.0423(11) Uani 1 1 d . . . . .
C23 C 1.0094(5) 0.8120(5) 0.4906(3) 0.0678(17) Uani 1 1 d . . . . .
H23A H 1.032118 0.753457 0.512501 0.102 Uiso 1 1 calc R U . . .
H23B H 1.010134 0.861091 0.521652 0.102 Uiso 1 1 calc R U . . .
H23C H 1.072986 0.826096 0.464633 0.102 Uiso 1 1 calc R U . . .
C13 C 1.1185(7) 0.6154(5) 0.4359(3) 0.085(2) Uani 1 1 d . . . . .
H13A H 1.161704 0.674785 0.446416 0.128 Uiso 1 1 calc R U . . .
H13B H 1.184145 0.567844 0.434838 0.128 Uiso 1 1 calc R U . . .
H13C H 1.068616 0.599510 0.467928 0.128 Uiso 1 1 calc R U . . .
C24 C 0.8869(7) 0.9572(4) 0.3859(3) 0.074(2) Uani 1 1 d . . . . .
H24A H 0.968789 0.938375 0.374701 0.111 Uiso 1 1 calc R U . . .
H24B H 0.905388 0.998933 0.422147 0.111 Uiso 1 1 calc R U . . .
H24C H 0.832096 0.988666 0.349885 0.111 Uiso 1 1 calc R U . . .
C26 C 0.6949(11) 0.5595(5) 0.0367(5) 0.115(4) Uani 1 1 d . . . . .
H26C H 0.664993 0.576963 -0.008214 0.138 Uiso 0.5 1 calc R U P A 1
H26D H 0.786930 0.579255 0.049094 0.138 Uiso 0.5 1 calc R U P A 1
H26A H 0.652682 0.563081 -0.008638 0.138 Uiso 0.5 1 calc R U P A -1
H26B H 0.783941 0.584874 0.041551 0.138 Uiso 0.5 1 calc R U P A -1
Cl1B Cl 0.7054(11) 0.4501(6) 0.0585(4) 0.091(2) Uani 0.5 1 d . U P A -1

loop_
_atom_site_aniso_label
_atom_site_aniso_U_11
_atom_site_aniso_U_22
_atom_site_aniso_U_33
_atom_site_aniso_U_23
_atom_site_aniso_U_13
_atom_site_aniso_U_12
Dy1 0.02678(10) 0.02746(10) 0.02694(10) -0.00026(7) 0.00130(7) 0.00352(6)
I1 0.04224(16) 0.03619(15) 0.04335(18) 0.00257(12) 0.00708(13) -0.01141(11)
I4 0.04215(17) 0.04479(18) 0.0546(2) 0.00728(14) 0.00849(14) -0.01223(12)
I3 0.05504(19) 0.04999(18) 0.03712(17) 0.01188(13) 0.00618(14) 0.01707(13)
I2 0.03497(17) 0.0605(2) 0.0796(3) -0.00053(18) -0.01597(16) -0.00690(13)
Cl2 0.0970(13) 0.0846(11) 0.0678(11) 0.0075(9) 0.0178(9) 0.0303(9)
Cl1A 0.091(4) 0.085(4) 0.237(12) -0.051(6) 0.049(6) -0.006(3)
N1 0.0270(17) 0.0380(18) 0.0277(18) 0.0043(14) -0.0001(13) -0.0022(13)
C5 0.031(2) 0.0314(19) 0.034(2) 0.0023(17) 0.0072(16) 0.0000(15)
C2 0.028(2) 0.033(2) 0.035(2) 0.0018(17) 0.0049(17) -0.0021(15)
C10 0.037(2) 0.038(2) 0.036(2) 0.0053(18) 0.0101(18) 0.0127(17)
C6 0.036(2) 0.033(2) 0.047(3) -0.0131(19) 0.0061(19) 0.0053(16)
C8 0.034(2) 0.052(3) 0.041(3) -0.011(2) 0.0000(19) 0.0154(19)
C21 0.039(3) 0.079(4) 0.064(4) -0.027(3) 0.018(3) -0.004(2)
C20 0.054(3) 0.034(2) 0.033(2) -0.0016(18) 0.007(2) 0.0179(19)
C19 0.053(3) 0.031(2) 0.040(3) -0.0090(18) 0.013(2) -0.0033(18)
C4 0.038(2) 0.034(2) 0.031(2) 0.0007(17) 0.0051(17) 0.0065(16)
C9 0.026(2) 0.039(2) 0.061(3) -0.005(2) 0.008(2) 0.0014(16)
C3 0.027(2) 0.038(2) 0.036(2) -0.0039(18) -0.0003(17) -0.0015(15)
C16 0.035(2) 0.040(2) 0.041(3) -0.0046(19) 0.0087(19) 0.0030(17)
C25 0.085(4) 0.058(3) 0.052(3) 0.003(3) 0.005(3) 0.044(3)
C15 0.077(4) 0.073(4) 0.054(4) 0.013(3) 0.030(3) 0.024(3)
C12 0.089(5) 0.054(3) 0.105(6) 0.033(4) 0.047(4) 0.026(3)
C11 0.051(3) 0.065(4) 0.084(5) -0.036(3) 0.004(3) 0.007(2)
C14 0.047(3) 0.065(4) 0.122(6) -0.017(4) 0.028(4) -0.013(3)
C17 0.044(2) 0.040(2) 0.029(2) -0.0012(18) 0.0063(18) 0.0056(18)
C18 0.036(2) 0.043(2) 0.033(2) -0.0095(19) 0.0033(18) 0.0007(17)
C22 0.080(4) 0.061(3) 0.044(3) 0.015(3) 0.017(3) 0.011(3)
C7 0.043(2) 0.034(2) 0.052(3) 0.011(2) 0.014(2) 0.0141(17)
C23 0.048(3) 0.082(4) 0.064(4) -0.032(3) -0.010(3) 0.004(3)
C13 0.073(4) 0.113(5) 0.056(4) -0.021(4) -0.018(3) 0.049(4)
C24 0.121(6) 0.038(3) 0.073(4) -0.009(3) 0.041(4) -0.023(3)
C26 0.205(10) 0.071(5) 0.101(6) 0.017(4) 0.103(7) 0.011(5)
Cl1B 0.141(6) 0.068(4) 0.068(3) 0.014(3) 0.030(3) 0.041(4)

loop_
_atom_type_symbol
_atom_type_description
_atom_type_scat_dispersion_real
_atom_type_scat_dispersion_imag
_atom_type_scat_source
C C 0.0033 0.0016 'International Tables Vol C Tables 4.2.6.8 and 6.1.1.4'
H H 0.0000 0.0000 'International Tables Vol C Tables 4.2.6.8 and 6.1.1.4'
Cl Cl 0.1484 0.1585 'International Tables Vol C Tables 4.2.6.8 and 6.1.1.4'
Dy Dy -0.1892 4.4098 'International Tables Vol C Tables 4.2.6.8 and 6.1.1.4'
I I -0.4742 1.8119 'International Tables Vol C Tables 4.2.6.8 and 6.1.1.4'
N N 0.0061 0.0033 'International Tables Vol C Tables 4.2.6.8 and 6.1.1.4'

loop_
_exptl_crystal_face_index_h
_exptl_crystal_face_index_k
_exptl_crystal_face_index_l
_exptl_crystal_face_perp_dist
-1 -1 0 0.1241
-1 1 0 0.1231
1 1 0 0.1293
1 -1 0 0.1498
0 0 -1 0.0585
0 0 1 0.0528
-1 1 2 0.0993
1 -1 -2 0.1399
1 -1 1 0.1333
0 1 2 0.0924
2 -1 1 0.1448
0 1 -2 0.0988
-1 0 -2 0.1081
-1 0 2 0.1036
-7 6 -22 0.0941

loop_
_geom_angle_atom_site_label_1
_geom_angle_atom_site_label_2
_geom_angle_atom_site_label_3
_geom_angle
_geom_angle_site_symmetry_1
_geom_angle_site_symmetry_3
_geom_angle_publ_flag
N1 Dy1 I1 61.80(8) . . ?
N1 Dy1 C10 83.82(12) . . ?
N1 Dy1 C6 92.28(13) . . ?
N1 Dy1 C8 134.73(14) . . ?
N1 Dy1 C20 81.31(13) . . ?
N1 Dy1 C19 96.62(14) . . ?
N1 Dy1 C9 107.45(14) . . ?
N1 Dy1 C16 100.19(13) . . ?
N1 Dy1 C17 130.08(13) . . ?
N1 Dy1 C18 127.69(13) . . ?
N1 Dy1 C7 122.72(14) . . ?
C10 Dy1 I1 102.02(10) . . ?
C10 Dy1 C6 30.76(14) . . ?
C10 Dy1 C8 50.96(14) . . ?
C10 Dy1 C16 175.39(13) . . ?
C6 Dy1 I1 80.19(10) . . ?
C6 Dy1 C8 50.97(14) . . ?
C6 Dy1 C16 145.86(14) . . ?
C8 Dy1 I1 122.89(11) . . ?
C8 Dy1 C16 125.08(15) . . ?
C20 Dy1 I1 90.30(11) . . ?
C20 Dy1 C10 153.28(14) . . ?
C20 Dy1 C6 170.27(14) . . ?
C20 Dy1 C8 138.12(15) . . ?
C20 Dy1 C16 30.89(14) . . ?
C20 Dy1 C17 51.17(14) . . ?
C19 Dy1 I1 121.24(11) . . ?
C19 Dy1 C10 131.10(14) . . ?
C19 Dy1 C6 158.50(14) . . ?
C19 Dy1 C8 110.90(15) . . ?
C19 Dy1 C20 30.94(15) . . ?
C19 Dy1 C9 107.40(14) . . ?
C19 Dy1 C16 51.06(14) . . ?
C19 Dy1 C17 51.40(14) . . ?
C19 Dy1 C18 31.29(14) . . ?
C19 Dy1 C7 138.31(16) . . ?
C9 Dy1 I1 130.70(10) . . ?
C9 Dy1 C10 30.91(14) . . ?
C9 Dy1 C6 51.14(14) . . ?
C9 Dy1 C8 31.07(15) . . ?
C9 Dy1 C20 137.85(15) . . ?
C9 Dy1 C16 147.21(15) . . ?
C9 Dy1 C17 117.68(15) . . ?
C16 Dy1 I1 78.10(10) . . ?
C17 Dy1 I1 99.67(10) . . ?
C17 Dy1 C10 145.74(13) . . ?
C17 Dy1 C6 132.25(14) . . ?
C17 Dy1 C8 94.89(14) . . ?
C17 Dy1 C16 30.70(14) . . ?
C18 Dy1 I1 128.00(9) . . ?
C18 Dy1 C10 128.37(14) . . ?
C18 Dy1 C6 137.52(14) . . ?
C18 Dy1 C8 87.08(14) . . ?
C18 Dy1 C20 51.08(14) . . ?
C18 Dy1 C9 97.58(14) . . ?
C18 Dy1 C16 50.60(14) . . ?
C18 Dy1 C17 30.66(14) . . ?
C7 Dy1 I1 91.87(11) . . ?
C7 Dy1 C10 50.98(14) . . ?
C7 Dy1 C6 30.80(15) . . ?
C7 Dy1 C8 31.02(15) . . ?
C7 Dy1 C20 153.36(15) . . ?
C7 Dy1 C9 51.39(14) . . ?
C7 Dy1 C16 124.46(14) . . ?
C7 Dy1 C17 102.37(15) . . ?
C7 Dy1 C18 108.92(15) . . ?
C2 I1 Dy1 68.32(11) . . ?
C5 N1 Dy1 143.4(3) . . ?
C2 N1 Dy1 111.3(3) . . ?
C2 N1 C5 104.4(3) . . ?
N1 C5 I4 122.0(3) . . ?
N1 C5 C4 111.1(3) . . ?
C4 C5 I4 126.9(3) . . ?
N1 C2 I1 118.3(3) . . ?
N1 C2 C3 112.6(4) . . ?
C3 C2 I1 129.0(3) . . ?
C6 C10 Dy1 74.8(2) . . ?
C6 C10 C9 108.5(4) . . ?
C6 C10 C15 124.8(5) . . ?
C9 C10 Dy1 74.3(2) . . ?
C9 C10 C15 126.1(5) . . ?
C15 C10 Dy1 123.6(3) . . ?
C10 C6 Dy1 74.4(2) . . ?
C10 C6 C11 124.7(5) . . ?
C11 C6 Dy1 124.7(3) . . ?
C7 C6 Dy1 73.6(2) . . ?
C7 C6 C10 107.9(4) . . ?
C7 C6 C11 126.8(5) . . ?
C9 C8 Dy1 74.0(2) . . ?
C9 C8 C13 126.0(5) . . ?
C7 C8 Dy1 73.5(2) . . ?
C7 C8 C9 107.7(4) . . ?
C7 C8 C13 124.9(5) . . ?
C13 C8 Dy1 128.7(3) . . ?
H21A C21 H21B 109.5 . . ?
H21A C21 H21C 109.5 . . ?
H21B C21 H21C 109.5 . . ?
C16 C21 H21A 109.5 . . ?
C16 C21 H21B 109.5 . . ?
C16 C21 H21C 109.5 . . ?
C19 C20 Dy1 73.7(2) . . ?
C19 C20 C16 108.0(4) . . ?
C19 C20 C25 125.7(5) . . ?
C16 C20 Dy1 75.7(2) . . ?
C16 C20 C25 126.0(5) . . ?
C25 C20 Dy1 121.8(3) . . ?
C20 C19 Dy1 75.3(2) . . ?
C20 C19 C18 107.5(4) . . ?
C20 C19 C24 127.8(5) . . ?
C18 C19 Dy1 74.8(2) . . ?
C18 C19 C24 124.1(5) . . ?
C24 C19 Dy1 122.7(3) . . ?
C5 C4 I3 126.4(3) . . ?
C5 C4 C3 106.4(4) . . ?
C3 C4 I3 127.2(3) . . ?
C10 C9 Dy1 74.8(2) . . ?
C10 C9 C8 107.5(4) . . ?
C10 C9 C14 125.3(5) . . ?
C8 C9 Dy1 74.9(2) . . ?
C8 C9 C14 126.8(5) . . ?
C14 C9 Dy1 121.5(3) . . ?
C2 C3 I2 126.4(3) . . ?
C2 C3 C4 105.5(4) . . ?
C4 C3 I2 128.0(3) . . ?
C21 C16 Dy1 127.3(3) . . ?
C20 C16 Dy1 73.5(2) . . ?
C20 C16 C21 125.8(5) . . ?
C17 C16 Dy1 73.7(2) . . ?
C17 C16 C21 125.2(5) . . ?
C17 C16 C20 108.0(4) . . ?
C20 C25 H25A 109.5 . . ?
C20 C25 H25B 109.5 . . ?
C20 C25 H25C 109.5 . . ?
H25A C25 H25B 109.5 . . ?
H25A C25 H25C 109.5 . . ?
H25B C25 H25C 109.5 . . ?
C10 C15 H15A 109.5 . . ?
C10 C15 H15B 109.5 . . ?
C10 C15 H15C 109.5 . . ?
H15A C15 H15B 109.5 . . ?
H15A C15 H15C 109.5 . . ?
H15B C15 H15C 109.5 . . ?
H12A C12 H12B 109.5 . . ?
H12A C12 H12C 109.5 . . ?
H12B C12 H12C 109.5 . . ?
C7 C12 H12A 109.5 . . ?
C7 C12 H12B 109.5 . . ?
C7 C12 H12C 109.5 . . ?
C6 C11 H11A 109.5 . . ?
C6 C11 H11B 109.5 . . ?
C6 C11 H11C 109.5 . . ?
H11A C11 H11B 109.5 . . ?
H11A C11 H11C 109.5 . . ?
H11B C11 H11C 109.5 . . ?
C9 C14 H14A 109.5 . . ?
C9 C14 H14B 109.5 . . ?
C9 C14 H14C 109.5 . . ?
H14A C14 H14B 109.5 . . ?
H14A C14 H14C 109.5 . . ?
H14B C14 H14C 109.5 . . ?
C16 C17 Dy1 75.6(3) . . ?
C16 C17 C22 124.7(4) . . ?
C18 C17 Dy1 74.1(2) . . ?
C18 C17 C16 107.9(4) . . ?
C18 C17 C22 126.9(4) . . ?
C22 C17 Dy1 123.0(3) . . ?
C19 C18 Dy1 73.9(2) . . ?
C19 C18 C23 124.9(5) . . ?
C17 C18 Dy1 75.2(2) . . ?
C17 C18 C19 108.6(4) . . ?
C17 C18 C23 125.0(5) . . ?
C23 C18 Dy1 127.8(3) . . ?
C17 C22 H22A 109.5 . . ?
C17 C22 H22B 109.5 . . ?
C17 C22 H22C 109.5 . . ?
H22A C22 H22B 109.5 . . ?
H22A C22 H22C 109.5 . . ?
H22B C22 H22C 109.5 . . ?
C6 C7 Dy1 75.6(2) . . ?
C6 C7 C8 108.4(4) . . ?
C6 C7 C12 126.2(5) . . ?
C8 C7 Dy1 75.5(2) . . ?
C8 C7 C12 125.0(5) . . ?
C12 C7 Dy1 121.0(3) . . ?
C18 C23 H23A 109.5 . . ?
C18 C23 H23B 109.5 . . ?
C18 C23 H23C 109.5 . . ?
H23A C23 H23B 109.5 . . ?
H23A C23 H23C 109.5 . . ?
H23B C23 H23C 109.5 . . ?
C8 C13 H13A 109.5 . . ?
C8 C13 H13B 109.5 . . ?
C8 C13 H13C 109.5 . . ?
H13A C13 H13B 109.5 . . ?
H13A C13 H13C 109.5 . . ?
H13B C13 H13C 109.5 . . ?
C19 C24 H24A 109.5 . . ?
C19 C24 H24B 109.5 . . ?
C19 C24 H24C 109.5 . . ?
H24A C24 H24B 109.5 . . ?
H24A C24 H24C 109.5 . . ?
H24B C24 H24C 109.5 . . ?
Cl2 C26 H26C 106.4 . . ?
Cl2 C26 H26D 106.4 . . ?
Cl2 C26 H26A 108.8 . . ?
Cl2 C26 H26B 108.8 . . ?
Cl1A C26 Cl2 123.6(6) . . ?
Cl1A C26 H26C 106.4 . . ?
Cl1A C26 H26D 106.4 . . ?
Cl1A C26 H26A 94.5 . . ?
Cl1A C26 H26B 111.7 . . ?
H26C C26 H26D 106.5 . . ?
H26C C26 H26A 13.9 . . ?
H26C C26 H26B 96.2 . . ?
H26D C26 H26A 117.6 . . ?
H26D C26 H26B 10.4 . . ?
H26A C26 H26B 107.7 . . ?
Cl1B C26 Cl2 113.9(5) . . ?
Cl1B C26 Cl1A 14.6(6) . . ?
Cl1B C26 H26C 120.9 . . ?
Cl1B C26 H26D 101.4 . . ?
Cl1B C26 H26A 108.8 . . ?
Cl1B C26 H26B 108.8 . . ?

loop_
_geom_bond_atom_site_label_1
_geom_bond_atom_site_label_2
_geom_bond_distance
_geom_bond_site_symmetry_2
_geom_bond_publ_flag
Dy1 I1 3.2479(3) . ?
Dy1 N1 2.383(3) . ?
Dy1 C10 2.651(4) . ?
Dy1 C6 2.656(4) . ?
Dy1 C8 2.656(4) . ?
Dy1 C20 2.646(4) . ?
Dy1 C19 2.625(4) . ?
Dy1 C9 2.644(4) . ?
Dy1 C16 2.674(4) . ?
Dy1 C17 2.651(4) . ?
Dy1 C18 2.637(4) . ?
Dy1 C7 2.631(4) . ?
I1 C2 2.088(4) . ?
I4 C5 2.079(4) . ?
I3 C4 2.072(4) . ?
I2 C3 2.061(4) . ?
Cl2 C26 1.703(7) . ?
Cl1A C26 1.688(13) . ?
N1 C5 1.367(5) . ?
N1 C2 1.363(5) . ?
C5 C4 1.383(6) . ?
C2 C3 1.366(6) . ?
C10 C6 1.408(6) . ?
C10 C9 1.411(7) . ?
C10 C15 1.503(7) . ?
C6 C11 1.505(7) . ?
C6 C7 1.404(7) . ?
C8 C9 1.419(7) . ?
C8 C7 1.414(7) . ?
C8 C13 1.498(7) . ?
C21 H21A 0.9700 . ?
C21 H21B 0.9700 . ?
C21 H21C 0.9700 . ?
C21 C16 1.507(7) . ?
C20 C19 1.406(7) . ?
C20 C16 1.417(6) . ?
C20 C25 1.510(6) . ?
C19 C18 1.419(6) . ?
C19 C24 1.509(7) . ?
C4 C3 1.400(6) . ?
C9 C14 1.497(7) . ?
C16 C17 1.410(6) . ?
C25 H25A 0.9700 . ?
C25 H25B 0.9700 . ?
C25 H25C 0.9700 . ?
C15 H15A 0.9700 . ?
C15 H15B 0.9700 . ?
C15 H15C 0.9700 . ?
C12 H12A 0.9700 . ?
C12 H12B 0.9700 . ?
C12 H12C 0.9700 . ?
C12 C7 1.508(7) . ?
C11 H11A 0.9700 . ?
C11 H11B 0.9700 . ?
C11 H11C 0.9700 . ?
C14 H14A 0.9700 . ?
C14 H14B 0.9700 . ?
C14 H14C 0.9700 . ?
C17 C18 1.398(6) . ?
C17 C22 1.523(7) . ?
C18 C23 1.514(7) . ?
C22 H22A 0.9700 . ?
C22 H22B 0.9700 . ?
C22 H22C 0.9700 . ?
C23 H23A 0.9700 . ?
C23 H23B 0.9700 . ?
C23 H23C 0.9700 . ?
C13 H13A 0.9700 . ?
C13 H13B 0.9700 . ?
C13 H13C 0.9700 . ?
C24 H24A 0.9700 . ?
C24 H24B 0.9700 . ?
C24 H24C 0.9700 . ?
C26 H26C 0.9800 . ?
C26 H26D 0.9800 . ?
C26 H26A 0.9800 . ?
C26 H26B 0.9800 . ?
C26 Cl1B 1.641(10) . ?

loop_
_geom_torsion_atom_site_label_1
_geom_torsion_atom_site_label_2
_geom_torsion_atom_site_label_3
_geom_torsion_atom_site_label_4
_geom_torsion
_geom_torsion_site_symmetry_1
_geom_torsion_site_symmetry_2
_geom_torsion_site_symmetry_3
_geom_torsion_site_symmetry_4
_geom_torsion_publ_flag
Dy1 N1 C5 I4 12.7(6) . . . . ?
Dy1 N1 C5 C4 -167.3(3) . . . . ?
Dy1 N1 C2 I1 -5.8(4) . . . . ?
Dy1 N1 C2 C3 171.6(3) . . . . ?
Dy1 C10 C6 C11 121.8(4) . . . . ?
Dy1 C10 C6 C7 -66.6(3) . . . . ?
Dy1 C10 C9 C8 68.4(3) . . . . ?
Dy1 C10 C9 C14 -118.2(5) . . . . ?
Dy1 C6 C7 C8 -69.0(3) . . . . ?
Dy1 C6 C7 C12 118.1(5) . . . . ?
Dy1 C8 C9 C10 -68.3(3) . . . . ?
Dy1 C8 C9 C14 118.3(5) . . . . ?
Dy1 C8 C7 C6 69.1(3) . . . . ?
Dy1 C8 C7 C12 -117.9(5) . . . . ?
Dy1 C20 C19 C18 -68.5(3) . . . . ?
Dy1 C20 C19 C24 120.2(5) . . . . ?
Dy1 C20 C16 C21 -124.4(5) . . . . ?
Dy1 C20 C16 C17 66.2(3) . . . . ?
Dy1 C19 C18 C17 -67.8(3) . . . . ?
Dy1 C19 C18 C23 125.3(5) . . . . ?
Dy1 C16 C17 C18 67.7(3) . . . . ?
Dy1 C16 C17 C22 -120.4(4) . . . . ?
Dy1 C17 C18 C19 66.9(3) . . . . ?
Dy1 C17 C18 C23 -126.1(5) . . . . ?
I1 C2 C3 I2 -5.5(6) . . . . ?
I1 C2 C3 C4 177.5(3) . . . . ?
I4 C5 C4 I3 -0.6(6) . . . . ?
I4 C5 C4 C3 -179.2(3) . . . . ?
I3 C4 C3 I2 3.7(6) . . . . ?
I3 C4 C3 C2 -179.4(3) . . . . ?
N1 C5 C4 I3 179.4(3) . . . . ?
N1 C5 C4 C3 0.9(5) . . . . ?
N1 C2 C3 I2 177.6(3) . . . . ?
N1 C2 C3 C4 0.5(5) . . . . ?
C5 N1 C2 I1 -177.3(3) . . . . ?
C5 N1 C2 C3 0.0(5) . . . . ?
C5 C4 C3 I2 -177.8(3) . . . . ?
C5 C4 C3 C2 -0.8(5) . . . . ?
C2 N1 C5 I4 179.5(3) . . . . ?
C2 N1 C5 C4 -0.6(5) . . . . ?
C10 C6 C7 Dy1 67.1(3) . . . . ?
C10 C6 C7 C8 -1.9(5) . . . . ?
C10 C6 C7 C12 -174.8(4) . . . . ?
C6 C10 C9 Dy1 -67.6(3) . . . . ?
C6 C10 C9 C8 0.8(5) . . . . ?
C6 C10 C9 C14 174.3(4) . . . . ?
C21 C16 C17 Dy1 124.5(4) . . . . ?
C21 C16 C17 C18 -167.8(4) . . . . ?
C21 C16 C17 C22 4.0(7) . . . . ?
C20 C19 C18 Dy1 68.9(3) . . . . ?
C20 C19 C18 C17 1.1(5) . . . . ?
C20 C19 C18 C23 -165.8(4) . . . . ?
C20 C16 C17 Dy1 -66.0(3) . . . . ?
C20 C16 C17 C18 1.7(5) . . . . ?
C20 C16 C17 C22 173.6(4) . . . . ?
C19 C20 C16 Dy1 -67.2(3) . . . . ?
C19 C20 C16 C21 168.4(4) . . . . ?
C19 C20 C16 C17 -1.0(5) . . . . ?
C9 C10 C6 Dy1 67.2(3) . . . . ?
C9 C10 C6 C11 -171.0(4) . . . . ?
C9 C10 C6 C7 0.7(5) . . . . ?
C9 C8 C7 Dy1 -66.7(3) . . . . ?
C9 C8 C7 C6 2.3(5) . . . . ?
C9 C8 C7 C12 175.4(4) . . . . ?
C16 C20 C19 Dy1 68.5(3) . . . . ?
C16 C20 C19 C18 0.0(5) . . . . ?
C16 C20 C19 C24 -171.3(5) . . . . ?
C16 C17 C18 Dy1 -68.7(3) . . . . ?
C16 C17 C18 C19 -1.7(5) . . . . ?
C16 C17 C18 C23 165.2(4) . . . . ?
C25 C20 C19 Dy1 -117.8(5) . . . . ?
C25 C20 C19 C18 173.7(4) . . . . ?
C25 C20 C19 C24 2.4(8) . . . . ?
C25 C20 C16 Dy1 119.1(5) . . . . ?
C25 C20 C16 C21 -5.2(8) . . . . ?
C25 C20 C16 C17 -174.7(4) . . . . ?
C15 C10 C6 Dy1 -120.7(4) . . . . ?
C15 C10 C6 C11 1.1(7) . . . . ?
C15 C10 C6 C7 172.8(4) . . . . ?
C15 C10 C9 Dy1 120.4(4) . . . . ?
C15 C10 C9 C8 -171.2(4) . . . . ?
C15 C10 C9 C14 2.3(7) . . . . ?
C11 C6 C7 Dy1 -121.5(5) . . . . ?
C11 C6 C7 C8 169.6(4) . . . . ?
C11 C6 C7 C12 -3.4(7) . . . . ?
C22 C17 C18 Dy1 119.7(5) . . . . ?
C22 C17 C18 C19 -173.4(4) . . . . ?
C22 C17 C18 C23 -6.5(7) . . . . ?
C7 C8 C9 Dy1 66.4(3) . . . . ?
C7 C8 C9 C10 -1.9(5) . . . . ?
C7 C8 C9 C14 -175.3(5) . . . . ?
C13 C8 C9 Dy1 -126.5(5) . . . . ?
C13 C8 C9 C10 165.1(4) . . . . ?
C13 C8 C9 C14 -8.2(8) . . . . ?
C13 C8 C7 Dy1 126.0(5) . . . . ?
C13 C8 C7 C6 -164.9(4) . . . . ?
C13 C8 C7 C12 8.1(7) . . . . ?
C24 C19 C18 Dy1 -119.5(5) . . . . ?
C24 C19 C18 C17 172.7(4) . . . . ?
C24 C19 C18 C23 5.8(7) . . . . ?

loop_
_exptl_oxdiff_crystal_face_indexfrac_h
_exptl_oxdiff_crystal_face_indexfrac_k
_exptl_oxdiff_crystal_face_indexfrac_l
_exptl_oxdiff_crystal_face_x
_exptl_oxdiff_crystal_face_y
_exptl_oxdiff_crystal_face_z
-0.9559 -1.1274 0.2057 -0.0783 -0.0142 0.0325
-1.0710 0.8842 0.0877 0.0038 0.0040 0.0859
0.9559 1.1274 -0.2057 0.0783 0.0142 -0.0325
1.0710 -0.8842 -0.0877 -0.0038 -0.0040 -0.0859
-0.0273 -0.0427 -0.9920 -0.0100 0.0322 0.0044
0.0273 0.0427 0.9920 0.0100 -0.0322 -0.0044
-1.0163 0.9696 2.0718 0.0239 -0.0605 0.0770
1.0163 -0.9696 -2.0718 -0.0239 0.0605 -0.0770
1.0983 -0.8414 0.9043 0.0063 -0.0363 -0.0903
-0.0029 1.0912 1.9251 0.0612 -0.0554 0.0178
2.1117 -0.7198 0.7576 0.0435 -0.0312 -0.1495
-0.1122 0.9203 -2.0431 0.0210 0.0736 0.0356
-1.0681 -0.2071 -1.8373 -0.0574 0.0594 0.0681
-0.9588 -0.0361 2.1308 -0.0172 -0.0696 0.0503
-6.8627 5.6499 -21.8353 -0.1415 0.7602 0.6341
